data_1565125
loop_
_publ_author_name
'Xu, Wen-Lei'
'Zhao, Wei-Ming'
'Zhang, Ru-Xia'
'Chen, Jie'
'Zhou, Ling'

_publ_section_title
;
 Organocatalytic cycloaddition--elimination cascade for atroposelective
 construction of heterobiaryls
;
_journal_name_full 'Chemical Science'
_journal_paper_doi 10.1039/D1SC05161J
_journal_year 2021
_chemical_formula_moiety 'C22 H19 Br N2 O3, C3 H6'
_chemical_formula_sum 'C25 H25 Br N2 O3'
_chemical_formula_weight 481.38
_space_group_crystal_system monoclinic
_space_group_IT_number 5
_space_group_name_Hall 'C 2y'
_space_group_name_H-M_alt 'C 1 2 1'
_atom_sites_solution_hydrogens geom
_audit_creation_date 2021-05-14
_audit_creation_method
;
Olex2 1.2
(compiled 2018.05.29 svn.r3508 for OlexSys, GUI svn.r5506)
;
_audit_update_record
;
2021-08-06 deposited with the CCDC.	2021-11-05 downloaded from the CCDC.
;
_cell_angle_alpha 90
_cell_angle_beta 110.216(5)
_cell_angle_gamma 90
_cell_formula_units_Z 4
_cell_length_a 20.765(2)
_cell_length_b 7.8674(8)
_cell_length_c 13.6282(13)
_cell_measurement_reflns_used 8916
_cell_measurement_temperature 150(2)
_cell_measurement_theta_max 55.20
_cell_measurement_theta_min 3.01
_cell_volume 2089.2(4)
_computing_cell_refinement 'SAINT V8.40B (?, 2016)'
_computing_data_reduction 'SAINT V8.40B (?, 2016)'
_computing_molecular_graphics 'Olex2 (Dolomanov et al., 2009)'
_computing_publication_material 'Olex2 (Dolomanov et al., 2009)'
_computing_structure_refinement 'XL (Sheldrick, 2008)'
_computing_structure_solution 'SHELXT 2018/2 (Sheldrick, 2018)'
_diffrn_ambient_temperature 150.0
_diffrn_measured_fraction_theta_full 1.000
_diffrn_measured_fraction_theta_max 0.988
_diffrn_measurement_device_type 'Bruker APEX-II CCD'
_diffrn_measurement_method '\f and \w scans'
_diffrn_radiation_type GaK\a
_diffrn_radiation_wavelength 1.34139
_diffrn_reflns_av_R_equivalents 0.0719
_diffrn_reflns_av_unetI/netI 0.0279
_diffrn_reflns_Laue_measured_fraction_full 1.000
_diffrn_reflns_Laue_measured_fraction_max 0.988
_diffrn_reflns_limit_h_max 25
_diffrn_reflns_limit_h_min -25
_diffrn_reflns_limit_k_max 9
_diffrn_reflns_limit_k_min -9
_diffrn_reflns_limit_l_max 16
_diffrn_reflns_limit_l_min -16
_diffrn_reflns_number 69986
_diffrn_reflns_point_group_measured_fraction_full 1.000
_diffrn_reflns_point_group_measured_fraction_max 0.989
_diffrn_reflns_theta_full 53.594
_diffrn_reflns_theta_max 55.711
_diffrn_reflns_theta_min 3.006
_diffrn_standards_number 0
_exptl_absorpt_coefficient_mu 1.930
_exptl_absorpt_correction_T_max 0.7352
_exptl_absorpt_correction_T_min 0.5329
_exptl_absorpt_correction_type none
_exptl_absorpt_process_details
;
SADABS-2016/2 (Bruker,2016/2) was used for absorption correction.
wR2(int) was 0.1710 before and 0.1071 after correction.
The Ratio of minimum to maximum transmission is 0.7248.
The \l/2 correction factor is Not present.
;
_exptl_crystal_colour colorless
_exptl_crystal_density_diffrn 1.530
_exptl_crystal_description block
_exptl_crystal_F_000 992
_exptl_crystal_size_max 0.20
_exptl_crystal_size_mid 0.18
_exptl_crystal_size_min 0.14
_refine_diff_density_max 0.645
_refine_diff_density_min -0.934
_refine_diff_density_rms 0.099
_refine_ls_abs_structure_details
;
 Refined as an inversion twin.
;
_refine_ls_abs_structure_Flack 0.18(4)
_refine_ls_extinction_method none
_refine_ls_goodness_of_fit_ref 1.053
_refine_ls_hydrogen_treatment constr
_refine_ls_matrix_type full
_refine_ls_number_parameters 285
_refine_ls_number_reflns 4045
_refine_ls_number_restraints 54
_refine_ls_restrained_S_all 1.110
_refine_ls_R_factor_all 0.0488
_refine_ls_R_factor_gt 0.0480
_refine_ls_shift/su_max 0.001
_refine_ls_shift/su_mean 0.000
_refine_ls_structure_factor_coef Fsqd
_refine_ls_weighting_details 'w=1/[\s^2^(Fo^2^)+(0.0653P)^2^+6.7993P] where P=(Fo^2^+2Fc^2^)/3'
_refine_ls_weighting_scheme calc
_refine_ls_wR_factor_gt 0.1245
_refine_ls_wR_factor_ref 0.1252
_reflns_Friedel_coverage 0.857
_reflns_Friedel_fraction_full 1.000
_reflns_Friedel_fraction_max 0.989
_reflns_number_gt 3957
_reflns_number_total 4045
_reflns_threshold_expression 'I > 2\s(I)'
_cod_data_source_file d1sc05161j2.cif
_cod_data_source_block 20210511gl_0m_a
_cod_database_code 1565125
_shelx_shelxl_version_number 2016/6
_shelx_space_group_comment
;
The symmetry employed for this shelxl refinement is uniquely defined
by the following loop, which should always be used as a source of
symmetry information in preference to the above space-group names.
They are only intended as comments.
;
_olex2_refinement_description
;
1. Twinned data refinement
 Scales: 0.82(4)
 0.18(4)
2. Fixed Uiso
 At 1.2 times of:
  All C(H) groups, All C(H,H) groups, All N(H) groups
 At 1.5 times of:
  All C(H,H,H) groups
3. Restrained distances
 C24-C23 = C25-C24 = C26-C25
 1.53 with sigma of 0.02
 C23-C25
 2.52 with sigma of 0.02
 C24-C26
 2.52 with sigma of 0.02
 H24A-H21C
 2.2 with sigma of 0.02
4. Rigid bond restraints
 C23, C24, C25, C26
 with sigma for 1-2 distances of 0.01 and sigma for 1-3 distances of 0.01
5. Uiso/Uaniso restraints and constraints
C23 \\sim C24 \\sim C25 \\sim C26: within 2A with sigma of 0.04 and sigma for
terminal atoms of 0.08
Uanis(C23) \\sim Ueq, Uanis(C24) \\sim Ueq, Uanis(C25) \\sim Ueq, Uanis(C26)
\\sim Ueq: with sigma of 0.1 and sigma for terminal atoms of 0.2
6. Others
 Fixed Sof: H23A(0.5) H23B(0.5) H26A(0.5) H26B(0.5)
7.a Secondary CH2 refined with riding coordinates:
 C23(H23A,H23B), C24(H24A,H24B), C25(H25A,H25B), C26(H26A,H26B)
7.b Aromatic/amide H refined with riding coordinates:
 N1(H1), C14(H14), C8(H8), C19(H19), C18(H18), C7(H7), C17(H17), C3(H3),
 C12(H12), C11(H11)
7.c Idealised Me refined as rotating group:
 C22(H22A,H22B,H22C), C1(H1A,H1B,H1C), C21(H21A,H21B,H21C)
;
_olex2_submission_special_instructions 'No special instructions were received'

loop_
_space_group_symop_operation_xyz
'x, y, z'
'-x, y, -z'
'x+1/2, y+1/2, z'
'-x+1/2, y+1/2, -z'

loop_
_atom_site_label
_atom_site_type_symbol
_atom_site_fract_x
_atom_site_fract_y
_atom_site_fract_z
_atom_site_U_iso_or_equiv
_atom_site_adp_type
_atom_site_occupancy
_atom_site_site_symmetry_order
_atom_site_calc_flag
_atom_site_refinement_flags_posn
_atom_site_refinement_flags_adp
_atom_site_refinement_flags_occupancy
_atom_site_disorder_assembly
_atom_site_disorder_group
Br1 Br 0.18316(4) -0.16368(10) 0.74979(5) 0.0528(3) Uani 1 1 d . . . . .
O1 O 0.1645(2) -0.3047(5) 0.0936(3) 0.0344(9) Uani 1 1 d . . . . .
O3 O 0.1058(2) 0.4129(5) 0.2794(4) 0.0382(9) Uani 1 1 d . . . . .
O2 O 0.2292(2) -0.2710(5) -0.0098(3) 0.0357(9) Uani 1 1 d . . . . .
N2 N 0.1841(2) 0.0033(6) 0.1589(3) 0.0276(9) Uani 1 1 d . . . . .
N1 N 0.2170(3) -0.0579(6) 0.0936(4) 0.0314(11) Uani 1 1 d . . . . .
H1 H 0.246356 0.007487 0.077749 0.038 Uiso 1 1 calc R . . . .
C2 C 0.2047(3) -0.2180(7) 0.0534(4) 0.0292(12) Uani 1 1 d . . . . .
C9 C 0.2177(3) -0.1007(7) 0.4693(4) 0.0295(11) Uani 1 1 d . . . . .
C14 C 0.2248(3) -0.1413(8) 0.5738(4) 0.0335(12) Uani 1 1 d . . . . .
H14 H 0.265423 -0.194703 0.618398 0.040 Uiso 1 1 calc R . . . .
C10 C 0.1563(3) -0.0184(7) 0.4039(4) 0.0265(11) Uani 1 1 d . . . . .
C20 C -0.0291(3) 0.1039(8) 0.1720(4) 0.0332(12) Uani 1 1 d . . . . .
C8 C 0.2701(3) -0.1466(8) 0.4292(4) 0.0320(11) Uani 1 1 d . . . . .
H8 H 0.310925 -0.197658 0.474789 0.038 Uiso 1 1 calc R . . . .
C5 C 0.1507(3) 0.0162(7) 0.2982(4) 0.0250(10) Uani 1 1 d . . . . .
C19 C -0.0869(3) 0.1975(9) 0.1703(5) 0.0375(13) Uani 1 1 d . . . . .
H19 H -0.130852 0.145218 0.145738 0.045 Uiso 1 1 calc R . . . .
C18 C -0.0812(3) 0.3646(9) 0.2038(5) 0.0403(14) Uani 1 1 d . . . . .
H18 H -0.121039 0.426572 0.201082 0.048 Uiso 1 1 calc R . . . .
C13 C 0.1730(3) -0.1030(8) 0.6097(4) 0.0386(13) Uani 1 1 d . . . . .
C7 C 0.2634(3) -0.1195(7) 0.3276(4) 0.0302(11) Uani 1 1 d . . . . .
H7 H 0.298011 -0.154001 0.300945 0.036 Uiso 1 1 calc R . . . .
C17 C -0.0171(3) 0.4418(8) 0.2415(5) 0.0372(13) Uani 1 1 d . . . . .
H17 H -0.012837 0.555618 0.266257 0.045 Uiso 1 1 calc R . . . .
C6 C 0.2035(3) -0.0389(7) 0.2638(4) 0.0264(10) Uani 1 1 d . . . . .
C16 C 0.0403(3) 0.3527(9) 0.2428(4) 0.0318(11) Uani 1 1 d . . . . .
C3 C 0.1203(3) 0.0792(7) 0.1262(4) 0.0280(11) Uani 1 1 d . . . . .
H3 H 0.095565 0.116082 0.056989 0.034 Uiso 1 1 calc R . . . .
C4 C 0.0983(3) 0.0927(7) 0.2102(4) 0.0252(10) Uani 1 1 d . . . . .
C12 C 0.1122(3) -0.0228(9) 0.5476(5) 0.0397(14) Uani 1 1 d . . . . .
H12 H 0.076977 0.002312 0.575070 0.048 Uiso 1 1 calc R . . . .
C15 C 0.0350(3) 0.1817(7) 0.2078(4) 0.0260(10) Uani 1 1 d . . . . .
C22 C -0.0362(3) -0.0792(8) 0.1392(5) 0.0417(14) Uani 1 1 d . . . . .
H22A H -0.008485 -0.149947 0.197716 0.063 Uiso 1 1 calc GR . . . .
H22B H -0.020301 -0.093891 0.079885 0.063 Uiso 1 1 calc GR . . . .
H22C H -0.084475 -0.113259 0.118519 0.063 Uiso 1 1 calc GR . . . .
C11 C 0.1047(3) 0.0192(8) 0.4449(4) 0.0350(12) Uani 1 1 d . . . . .
H11 H 0.063890 0.074034 0.402046 0.042 Uiso 1 1 calc R . . . .
C1 C 0.1477(4) -0.4770(8) 0.0555(6) 0.0465(16) Uani 1 1 d . . . . .
H1A H 0.118920 -0.474223 -0.018615 0.070 Uiso 1 1 calc GR . . . .
H1B H 0.122719 -0.533571 0.095573 0.070 Uiso 1 1 calc GR . . . .
H1C H 0.190026 -0.539703 0.063815 0.070 Uiso 1 1 calc GR . . . .
C21 C 0.1156(4) 0.5894(9) 0.3084(7) 0.056(2) Uani 1 1 d . . . . .
H21A H 0.104891 0.659383 0.245311 0.084 Uiso 1 1 calc GR . . . .
H21B H 0.163419 0.608300 0.353047 0.084 Uiso 1 1 calc GR . . . .
H21C H 0.085159 0.620818 0.346715 0.084 Uiso 1 1 calc DGR . . . .
C23 C 0.000000 0.6656(10) 0.500000 0.068(3) Uani 1 2 d DS TU P . .
H23A H 0.004033 0.741025 0.444258 0.082 Uiso 0.5 1 calc R . . . .
H23B H -0.004032 0.741030 0.555740 0.082 Uiso 0.5 1 calc R . . . .
C24 C 0.0656(5) 0.5800(19) 0.5439(7) 0.112(4) Uani 1 1 d D U . . .
H24A H 0.098003 0.621880 0.510544 0.134 Uiso 1 1 calc DR . . . .
H24B H 0.085565 0.601435 0.620007 0.134 Uiso 1 1 calc R . . . .
C25 C 0.0532(7) 0.4051(18) 0.5244(8) 0.127(5) Uani 1 1 d D U . . .
H25A H 0.072439 0.382443 0.468561 0.152 Uiso 1 1 calc R . . . .
H25B H 0.085758 0.351637 0.587930 0.152 Uiso 1 1 calc R . . . .
C26 C 0.000000 0.3039(14) 0.500000 0.159(10) Uani 1 2 d DS TU P . .
H26A H 0.001978 0.230707 0.560051 0.191 Uiso 0.5 1 calc R . . . .
H26B H -0.001978 0.230711 0.439948 0.191 Uiso 0.5 1 calc R . . . .

loop_
_atom_site_aniso_label
_atom_site_aniso_U_11
_atom_site_aniso_U_22
_atom_site_aniso_U_33
_atom_site_aniso_U_23
_atom_site_aniso_U_13
_atom_site_aniso_U_12
Br1 0.0751(5) 0.0658(5) 0.0237(3) 0.0133(3) 0.0248(3) 0.0264(4)
O1 0.053(2) 0.028(2) 0.029(2) -0.0047(16) 0.0227(18) -0.0060(18)
O3 0.036(2) 0.031(2) 0.045(2) -0.0098(18) 0.0115(18) -0.0046(17)
O2 0.053(2) 0.035(2) 0.0249(19) -0.0011(17) 0.0205(18) 0.0050(18)
N2 0.038(2) 0.031(2) 0.019(2) 0.0005(17) 0.0154(19) 0.0023(19)
N1 0.047(3) 0.029(2) 0.027(3) -0.0018(19) 0.025(2) -0.005(2)
C2 0.038(3) 0.035(3) 0.014(2) 0.002(2) 0.009(2) 0.000(2)
C9 0.039(3) 0.029(3) 0.021(2) -0.002(2) 0.011(2) -0.002(2)
C14 0.043(3) 0.035(3) 0.020(2) 0.003(2) 0.009(2) 0.006(3)
C10 0.034(3) 0.029(3) 0.017(2) 0.000(2) 0.009(2) -0.002(2)
C20 0.030(3) 0.043(3) 0.023(3) 0.005(2) 0.006(2) -0.003(2)
C8 0.036(2) 0.033(3) 0.028(2) 0.003(2) 0.012(2) 0.004(2)
C5 0.031(3) 0.026(2) 0.018(2) -0.002(2) 0.008(2) -0.002(2)
C19 0.027(3) 0.048(4) 0.035(3) 0.013(3) 0.009(2) 0.002(2)
C18 0.038(3) 0.050(4) 0.037(3) 0.013(3) 0.018(2) 0.007(3)
C13 0.051(3) 0.046(3) 0.019(2) 0.004(2) 0.014(2) 0.007(3)
C7 0.035(3) 0.030(3) 0.028(3) -0.001(2) 0.015(2) 0.002(2)
C17 0.041(3) 0.040(3) 0.033(3) 0.001(3) 0.015(3) 0.003(3)
C6 0.035(3) 0.026(2) 0.019(2) 0.0005(19) 0.011(2) -0.003(2)
C16 0.035(3) 0.035(3) 0.026(2) 0.001(3) 0.011(2) 0.000(3)
C3 0.036(3) 0.026(2) 0.020(2) 0.0008(19) 0.008(2) -0.002(2)
C4 0.033(3) 0.025(2) 0.017(2) -0.0017(19) 0.007(2) 0.000(2)
C12 0.046(3) 0.052(4) 0.028(3) 0.006(3) 0.021(3) 0.008(3)
C15 0.028(2) 0.031(3) 0.017(2) 0.0041(19) 0.0061(19) 0.005(2)
C22 0.042(3) 0.037(3) 0.042(3) 0.001(3) 0.009(3) -0.007(3)
C11 0.039(3) 0.043(3) 0.023(3) 0.004(2) 0.012(2) 0.007(3)
C1 0.064(4) 0.034(3) 0.047(4) -0.013(3) 0.026(3) -0.012(3)
C21 0.063(4) 0.030(3) 0.077(6) -0.018(3) 0.026(4) -0.005(3)
C23 0.163(11) 0.007(3) 0.060(7) 0.000 0.072(7) 0.000
C24 0.057(5) 0.237(12) 0.039(5) 0.007(7) 0.015(4) -0.074(7)
C25 0.157(12) 0.200(11) 0.036(5) 0.032(8) 0.050(7) 0.126(10)
C26 0.41(3) 0.020(6) 0.051(10) 0.000 0.090(17) 0.000

loop_
_atom_type_symbol
_atom_type_description
_atom_type_scat_dispersion_real
_atom_type_scat_dispersion_imag
_atom_type_scat_source
C C 0.0140 0.0070 'International Tables Vol C Tables 4.2.6.8 and 6.1.1.4'
H H 0.0000 0.0000 'International Tables Vol C Tables 4.2.6.8 and 6.1.1.4'
Br Br -0.9340 1.0010 'International Tables Vol C Tables 4.2.6.8 and 6.1.1.4'
N N 0.0240 0.0130 'International Tables Vol C Tables 4.2.6.8 and 6.1.1.4'
O O 0.0390 0.0240 'International Tables Vol C Tables 4.2.6.8 and 6.1.1.4'

loop_
_geom_angle_atom_site_label_1
_geom_angle_atom_site_label_2
_geom_angle_atom_site_label_3
_geom_angle
_geom_angle_site_symmetry_1
_geom_angle_site_symmetry_3
_geom_angle_publ_flag
C2 O1 C1 116.1(5) . . ?
C16 O3 C21 117.7(5) . . ?
N1 N2 C6 123.3(5) . . ?
C3 N2 N1 125.2(5) . . ?
C3 N2 C6 109.9(4) . . ?
C2 N1 N2 121.0(5) . . ?
O1 C2 N1 111.5(5) . . ?
O2 C2 O1 126.2(5) . . ?
O2 C2 N1 122.3(5) . . ?
C14 C9 C10 119.3(5) . . ?
C14 C9 C8 120.0(5) . . ?
C8 C9 C10 120.6(5) . . ?
C13 C14 C9 119.4(5) . . ?
C5 C10 C9 117.3(5) . . ?
C11 C10 C9 119.1(5) . . ?
C11 C10 C5 123.6(5) . . ?
C19 C20 C22 120.3(6) . . ?
C15 C20 C19 119.0(6) . . ?
C15 C20 C22 120.7(5) . . ?
C7 C8 C9 121.9(5) . . ?
C10 C5 C4 133.8(5) . . ?
C6 C5 C10 118.5(5) . . ?
C6 C5 C4 107.6(4) . . ?
C18 C19 C20 121.2(6) . . ?
C19 C18 C17 120.0(6) . . ?
C14 C13 Br1 118.5(4) . . ?
C14 C13 C12 122.8(5) . . ?
C12 C13 Br1 118.7(4) . . ?
C8 C7 C6 117.4(5) . . ?
C16 C17 C18 119.7(6) . . ?
N2 C6 C5 106.8(5) . . ?
N2 C6 C7 129.0(5) . . ?
C7 C6 C5 124.2(5) . . ?
O3 C16 C17 125.3(6) . . ?
O3 C16 C15 113.9(5) . . ?
C17 C16 C15 120.8(5) . . ?
C4 C3 N2 108.8(5) . . ?
C5 C4 C15 128.7(5) . . ?
C3 C4 C5 106.7(5) . . ?
C3 C4 C15 124.5(5) . . ?
C11 C12 C13 118.5(5) . . ?
C20 C15 C16 119.3(5) . . ?
C20 C15 C4 122.3(5) . . ?
C16 C15 C4 118.4(5) . . ?
C12 C11 C10 121.0(5) . . ?
C24 C23 C24 124.6(11) . 2_556 ?
C25 C24 C23 107.0(8) . . ?
C26 C25 C24 136.5(10) . . ?
C25 C26 C25 105.0(11) . 2_556 ?

loop_
_geom_bond_atom_site_label_1
_geom_bond_atom_site_label_2
_geom_bond_distance
_geom_bond_site_symmetry_2
_geom_bond_publ_flag
Br1 C13 1.908(6) . ?
O1 C2 1.332(7) . ?
O1 C1 1.451(7) . ?
O3 C16 1.362(7) . ?
O3 C21 1.439(7) . ?
O2 C2 1.217(7) . ?
N2 N1 1.382(6) . ?
N2 C6 1.385(7) . ?
N2 C3 1.379(7) . ?
N1 C2 1.361(7) . ?
C9 C14 1.416(7) . ?
C9 C10 1.433(8) . ?
C9 C8 1.422(8) . ?
C14 C13 1.360(8) . ?
C10 C5 1.430(7) . ?
C10 C11 1.402(8) . ?
C20 C19 1.401(9) . ?
C20 C15 1.391(8) . ?
C20 C22 1.501(9) . ?
C8 C7 1.361(7) . ?
C5 C6 1.402(7) . ?
C5 C4 1.443(7) . ?
C19 C18 1.383(10) . ?
C18 C17 1.390(9) . ?
C13 C12 1.403(9) . ?
C7 C6 1.399(8) . ?
C17 C16 1.377(8) . ?
C16 C15 1.418(9) . ?
C3 C4 1.376(7) . ?
C4 C15 1.480(7) . ?
C12 C11 1.393(8) . ?
C23 C24 1.450(13) . ?
C23 C24 1.450(13) 2_556 ?
C24 C25 1.408(16) . ?
C25 C26 1.308(16) . ?

loop_
_geom_torsion_atom_site_label_1
_geom_torsion_atom_site_label_2
_geom_torsion_atom_site_label_3
_geom_torsion_atom_site_label_4
_geom_torsion
_geom_torsion_site_symmetry_1
_geom_torsion_site_symmetry_2
_geom_torsion_site_symmetry_3
_geom_torsion_site_symmetry_4
_geom_torsion_publ_flag
Br1 C13 C12 C11 -179.1(5) . . . . ?
O3 C16 C15 C20 177.7(5) . . . . ?
O3 C16 C15 C4 -2.7(7) . . . . ?
N2 N1 C2 O1 -6.3(7) . . . . ?
N2 N1 C2 O2 174.8(5) . . . . ?
N2 C3 C4 C5 -1.8(6) . . . . ?
N2 C3 C4 C15 174.1(5) . . . . ?
N1 N2 C6 C5 -167.7(5) . . . . ?
N1 N2 C6 C7 12.7(9) . . . . ?
N1 N2 C3 C4 168.1(5) . . . . ?
C9 C14 C13 Br1 178.6(5) . . . . ?
C9 C14 C13 C12 -0.6(10) . . . . ?
C9 C10 C5 C6 2.9(7) . . . . ?
C9 C10 C5 C4 179.1(6) . . . . ?
C9 C10 C11 C12 -0.2(9) . . . . ?
C9 C8 C7 C6 2.1(9) . . . . ?
C14 C9 C10 C5 -178.5(5) . . . . ?
C14 C9 C10 C11 -0.3(8) . . . . ?
C14 C9 C8 C7 175.9(6) . . . . ?
C14 C13 C12 C11 0.0(11) . . . . ?
C10 C9 C14 C13 0.7(9) . . . . ?
C10 C9 C8 C7 -2.0(9) . . . . ?
C10 C5 C6 N2 177.4(5) . . . . ?
C10 C5 C6 C7 -3.0(8) . . . . ?
C10 C5 C4 C3 -175.5(6) . . . . ?
C10 C5 C4 C15 8.8(10) . . . . ?
C20 C19 C18 C17 -1.0(9) . . . . ?
C8 C9 C14 C13 -177.2(6) . . . . ?
C8 C9 C10 C5 -0.6(8) . . . . ?
C8 C9 C10 C11 177.6(6) . . . . ?
C8 C7 C6 N2 180.0(6) . . . . ?
C8 C7 C6 C5 0.5(8) . . . . ?
C5 C10 C11 C12 177.8(6) . . . . ?
C5 C4 C15 C20 -101.3(7) . . . . ?
C5 C4 C15 C16 79.2(7) . . . . ?
C19 C20 C15 C16 0.7(8) . . . . ?
C19 C20 C15 C4 -178.8(5) . . . . ?
C19 C18 C17 C16 1.7(9) . . . . ?
C18 C17 C16 O3 -178.7(5) . . . . ?
C18 C17 C16 C15 -1.2(9) . . . . ?
C13 C12 C11 C10 0.3(10) . . . . ?
C17 C16 C15 C20 0.0(8) . . . . ?
C17 C16 C15 C4 179.5(5) . . . . ?
C6 N2 N1 C2 78.5(7) . . . . ?
C6 N2 C3 C4 2.1(6) . . . . ?
C6 C5 C4 C3 0.9(6) . . . . ?
C6 C5 C4 C15 -174.8(5) . . . . ?
C3 N2 N1 C2 -85.7(7) . . . . ?
C3 N2 C6 C5 -1.4(6) . . . . ?
C3 N2 C6 C7 179.0(5) . . . . ?
C3 C4 C15 C20 83.7(7) . . . . ?
C3 C4 C15 C16 -95.8(6) . . . . ?
C4 C5 C6 N2 0.3(6) . . . . ?
C4 C5 C6 C7 179.9(5) . . . . ?
C15 C20 C19 C18 -0.2(9) . . . . ?
C22 C20 C19 C18 177.7(6) . . . . ?
C22 C20 C15 C16 -177.2(5) . . . . ?
C22 C20 C15 C4 3.3(8) . . . . ?
C11 C10 C5 C6 -175.2(5) . . . . ?
C11 C10 C5 C4 1.0(10) . . . . ?
C1 O1 C2 O2 -1.6(9) . . . . ?
C1 O1 C2 N1 179.6(5) . . . . ?
C21 O3 C16 C17 -7.4(9) . . . . ?
C21 O3 C16 C15 175.0(5) . . . . ?
C23 C24 C25 C26 -18.4(16) . . . . ?
C24 C23 C24 C25 6.5(6) 2_556 . . . ?
C24 C25 C26 C25 11.2(10) . . . 2_556 ?

loop_
_twin_individual_id
_twin_individual_mass_fraction_refined
1 0.82(4)
2 0.18(4)
